data_4106440
loop_
_publ_author_name
'Lei Zhang'
'Wolfgang Schmitt'

_publ_section_title
;
 From Platonic Templates to Archimedean Solids: Successive Construction of
 Nanoscopic {V16As8}, {V16As10}, {V20As8}, and {V24As8} Polyoxovanadate
 Cages
;
_journal_name_full 'Journal of the American Chemical Society'
_journal_page_first 11240
_journal_page_last 11248
_journal_paper_doi 10.1021/ja2024004
_journal_volume 133
_journal_year 2011
_chemical_formula_sum 'C60 H47 As10 Cl2 O62 V16'
_chemical_formula_weight 3395.12
_chemical_name_systematic
; 
 ? 
;
_space_group_IT_number 2
_symmetry_space_group_name_Hall '-P 1'
_symmetry_space_group_name_H-M 'P -1'
_atom_sites_solution_hydrogens geom
_atom_sites_solution_primary direct
_atom_sites_solution_secondary difmap
_audit_creation_method SHELXL-97
_cell_angle_alpha 88.90(3)
_cell_angle_beta 85.19(3)
_cell_angle_gamma 65.84(3)
_cell_formula_units_Z 2
_cell_length_a 14.081(3)
_cell_length_b 17.115(3)
_cell_length_c 29.922(6)
_cell_measurement_temperature 150(2)
_cell_volume 6555(3)
_computing_structure_refinement 'SHELXL-97 (Sheldrick, 1997)'
_computing_structure_solution 'SHELXS-97 (Sheldrick, 1990)'
_diffrn_ambient_temperature 150(2)
_diffrn_measured_fraction_theta_full 0.988
_diffrn_measured_fraction_theta_max 0.988
_diffrn_radiation_monochromator graphite
_diffrn_radiation_source 'fine-focus sealed tube'
_diffrn_radiation_type MoK\a
_diffrn_radiation_wavelength 0.71073
_diffrn_reflns_av_R_equivalents 0.1493
_diffrn_reflns_av_sigmaI/netI 0.1927
_diffrn_reflns_limit_h_max 16
_diffrn_reflns_limit_h_min -16
_diffrn_reflns_limit_k_max 20
_diffrn_reflns_limit_k_min -20
_diffrn_reflns_limit_l_max 35
_diffrn_reflns_limit_l_min -35
_diffrn_reflns_number 68989
_diffrn_reflns_theta_full 25.17
_diffrn_reflns_theta_max 25.17
_diffrn_reflns_theta_min 1.48
_exptl_absorpt_coefficient_mu 3.705
_exptl_absorpt_correction_T_max 0.895
_exptl_absorpt_correction_T_min 0.677
_exptl_absorpt_correction_type multi-scan
_exptl_crystal_colour blue
_exptl_crystal_density_diffrn 1.708
_exptl_crystal_description flake
_exptl_crystal_F_000 3246
_exptl_crystal_size_max 0.16
_exptl_crystal_size_mid 0.09
_exptl_crystal_size_min 0.03
_platon_squeeze_details
;
;
_refine_diff_density_max 2.286
_refine_diff_density_min -2.816
_refine_diff_density_rms 0.270
_refine_ls_extinction_coef 0.0056(2)
_refine_ls_extinction_expression Fc^*^=kFc[1+0.001xFc^2^\l^3^/sin(2\q)]^-1/4^
_refine_ls_extinction_method SHELXL
_refine_ls_goodness_of_fit_ref 1.022
_refine_ls_hydrogen_treatment constr
_refine_ls_matrix_type full
_refine_ls_number_parameters 1379
_refine_ls_number_reflns 23249
_refine_ls_number_restraints 2508
_refine_ls_restrained_S_all 0.993
_refine_ls_R_factor_all 0.1580
_refine_ls_R_factor_gt 0.0937
_refine_ls_shift/su_max 0.009
_refine_ls_shift/su_mean 0.000
_refine_ls_structure_factor_coef Fsqd
_refine_ls_weighting_details 'calc w=1/[\s^2^(Fo^2^)+(0.1081P)^2^+0.0000P] where P=(Fo^2^+2Fc^2^)/3'
_refine_ls_weighting_scheme calc
_refine_ls_wR_factor_gt 0.2135
_refine_ls_wR_factor_ref 0.2375
_reflns_number_gt 12735
_reflns_number_total 23249
_reflns_threshold_expression >2sigma(I)
_cod_data_source_file ja2024004_si_002.cif
_cod_data_source_block a
_cod_original_cell_volume 6555(2)
_cod_database_code 4106440

loop_
_symmetry_equiv_pos_as_xyz
'x, y, z'
'-x, -y, -z'

loop_
_atom_site_label
_atom_site_type_symbol
_atom_site_fract_x
_atom_site_fract_y
_atom_site_fract_z
_atom_site_U_iso_or_equiv
_atom_site_adp_type
_atom_site_occupancy
_atom_site_symmetry_multiplicity
_atom_site_calc_flag
_atom_site_refinement_flags
As1 As 0.31621(10) 0.32263(8) 0.78042(4) 0.0153(3) Uani 1 1 d .
As2 As 0.19876(10) 0.15219(8) 0.92265(4) 0.0155(3) Uani 1 1 d .
As3 As 0.53550(10) -0.10847(8) 0.75877(5) 0.0163(3) Uani 1 1 d .
As4 As 0.36533(11) -0.22480(9) 0.65365(5) 0.0210(3) Uani 1 1 d .
As5 As -0.18323(11) 0.22491(9) 0.84873(5) 0.0202(3) Uani 1 1 d .
As6 As -0.00325(11) -0.00866(9) 0.65574(5) 0.0220(4) Uani 1 1 d .
As7 As 0.18394(11) -0.18085(9) 0.80833(5) 0.0193(3) Uani 1 1 d .
As8 As -0.03045(10) 0.43828(8) 0.86805(5) 0.0173(3) Uani 1 1 d .
As9 As 0.34546(11) 0.06291(9) 0.60652(4) 0.0184(3) Uani 1 1 d .
As10 As -0.06937(11) 0.39659(9) 0.70653(5) 0.0189(3) Uani 1 1 d .
V1 V 0.41619(18) -0.24162(14) 0.74681(8) 0.0185(5) Uani 1 1 d .
V2 V 0.06159(17) 0.45530(14) 0.77961(7) 0.0172(5) Uani 1 1 d .
V3 V -0.17586(17) 0.41113(15) 0.81317(8) 0.0193(5) Uani 1 1 d .
V4 V 0.45510(17) 0.10660(14) 0.77050(8) 0.0184(5) Uani 1 1 d .
V5 V 0.49141(17) -0.12555(14) 0.65155(7) 0.0183(5) Uani 1 1 d .
V6 V 0.13749(18) 0.24076(15) 0.64666(8) 0.0206(5) Uani 1 1 d .
V7 V 0.19637(18) -0.02482(15) 0.87493(8) 0.0207(5) Uani 1 1 d .
V8 V -0.04954(18) 0.29421(14) 0.91498(7) 0.0184(5) Uani 1 1 d .
V9 V -0.05651(18) 0.20268(15) 0.67151(8) 0.0233(6) Uani 1 1 d .
V10 V 0.18819(17) 0.34086(13) 0.88252(7) 0.0150(5) Uani 1 1 d .
V11 V 0.16042(18) -0.19516(15) 0.69754(8) 0.0202(5) Uani 1 1 d .
V12 V 0.39062(17) 0.01347(14) 0.84946(7) 0.0173(5) Uani 1 1 d .
V13 V -0.01404(19) 0.01446(15) 0.83435(8) 0.0226(6) Uani 1 1 d .
V14 V 0.34694(18) 0.20026(15) 0.68733(8) 0.0210(5) Uani 1 1 d .
V15 V 0.23768(18) -0.08009(15) 0.60125(8) 0.0218(6) Uani 1 1 d .
V16 V -0.11829(19) 0.10867(16) 0.75079(8) 0.0261(6) Uani 1 1 d .
Cl1 Cl 0.2531(3) -0.0392(2) 0.71328(12) 0.0299(9) Uani 1 1 d .
Cl2 Cl 0.0795(3) 0.2515(2) 0.80813(12) 0.0311(9) Uani 1 1 d .
O1 O 0.4717(7) -0.0131(6) 0.7889(3) 0.0270(18) Uani 1 1 d U
O1W O 0.0684(12) 0.0776(10) 0.7748(5) 0.087(3) Uani 1 1 d U
O2 O -0.2027(7) 0.3068(6) 0.8146(3) 0.0248(17) Uani 1 1 d U
O2W O 0.2357(14) 0.0490(11) 0.8071(6) 0.111(5) Uani 1 1 d U
O3 O 0.2058(7) 0.3839(6) 0.7570(3) 0.0218(17) Uani 1 1 d U
O3W O 0.2813(11) 0.1239(8) 0.7476(5) 0.073(3) Uani 1 1 d U
O4 O 0.2415(8) -0.1109(6) 0.5511(3) 0.030(2) Uani 1 1 d U
O4W O 0.1084(11) 0.1562(9) 0.7134(4) 0.072(2) Uani 1 1 d U
O5 O 0.2994(7) 0.2997(5) 0.8335(3) 0.0213(17) Uani 1 1 d U
O5W O -0.266(5) 0.221(4) 0.9979(12) 0.11(3) Uani 0.25 1 d P
O6 O 0.0335(7) -0.0894(6) 0.6912(3) 0.0265(17) Uani 1 1 d U
O6W O -0.383(3) 0.264(2) 0.6048(12) 0.020(8) Uani 0.25 1 d PU
O7 O 0.3128(7) -0.2102(6) 0.7991(3) 0.0282(18) Uani 1 1 d U
O7W O 0.044(3) 0.579(2) 0.6478(12) 0.025(6) Uani 0.25 1 d PU
O8W O 0.2093(17) 0.4968(14) 0.6034(7) 0.040(5) Uani 0.50 1 d PU
O8 O 0.1323(7) -0.0818(6) 0.8343(3) 0.0295(18) Uani 1 1 d U
O9W O -0.091(2) 0.4392(9) 0.4775(5) 0.104(9) Uani 0.75 1 d P
O9 O -0.1108(7) 0.2207(6) 0.8915(3) 0.0243(17) Uani 1 1 d U
O10 O 0.0671(7) 0.1865(6) 0.9246(3) 0.0221(17) Uani 1 1 d U
O11 O 0.2247(7) 0.3939(5) 0.9162(3) 0.022(2) Uani 1 1 d U
O12 O 0.1313(8) 0.2919(6) 0.6025(3) 0.033(2) Uani 1 1 d U
O13 O 0.0265(7) 0.4193(6) 0.7227(3) 0.0233(17) Uani 1 1 d U
O14 O -0.0727(7) 0.4654(6) 0.8124(3) 0.0230(17) Uani 1 1 d U
O15 O 0.2508(7) 0.0654(6) 0.8869(3) 0.0269(17) Uani 1 1 d U
O16 O 0.2315(7) -0.1735(6) 0.6411(3) 0.0246(18) Uani 1 1 d U
O17 O 0.5263(7) -0.0822(6) 0.7046(3) 0.0251(17) Uani 1 1 d U
O18 O 0.4758(8) -0.0214(6) 0.8852(3) 0.033(2) Uani 1 1 d U
O19 O -0.2866(7) 0.4881(6) 0.8203(3) 0.028(2) Uani 1 1 d U
O20 O -0.1154(8) 0.1311(6) 0.8175(3) 0.0330(18) Uani 1 1 d U
O21 O 0.4124(8) 0.2407(7) 0.6569(3) 0.032(2) Uani 1 1 d U
O22 O 0.4458(7) -0.0067(6) 0.6315(3) 0.0237(17) Uani 1 1 d U
O23 O 0.2853(8) 0.1496(6) 0.6431(3) 0.0312(18) Uani 1 1 d U
O24 O -0.1496(7) 0.3858(6) 0.7469(3) 0.0256(18) Uani 1 1 d U
O25 O -0.0106(7) 0.3004(6) 0.6783(3) 0.0271(17) Uani 1 1 d U
O26 O 0.4761(7) -0.1708(6) 0.7770(3) 0.0239(17) Uani 1 1 d U
O27 O 0.4950(7) -0.3372(6) 0.7547(3) 0.028(2) Uani 1 1 d U
O28 O 0.3651(7) 0.2278(6) 0.7508(3) 0.0277(17) Uani 1 1 d U
O29 O -0.0470(7) 0.0844(6) 0.6870(3) 0.0313(18) Uani 1 1 d U
O30 O -0.1091(7) 0.3263(6) 0.9627(3) 0.027(2) Uani 1 1 d U
O31 O 0.2476(7) 0.2208(6) 0.9035(3) 0.0225(17) Uani 1 1 d U
O32 O 0.2549(7) 0.0289(6) 0.5954(3) 0.0265(17) Uani 1 1 d U
O33 O 0.2075(8) -0.0756(6) 0.9201(3) 0.029(2) Uani 1 1 d U
O34 O 0.0518(7) 0.5507(6) 0.7729(3) 0.025(2) Uani 1 1 d U
O35 O 0.5660(7) 0.1057(6) 0.7761(3) 0.033(2) Uani 1 1 d U
O36 O 0.1201(7) -0.1726(6) 0.7632(3) 0.0239(17) Uani 1 1 d U
O37 O -0.1440(8) 0.2384(7) 0.6385(4) 0.040(2) Uani 1 1 d U
O38 O 0.6009(7) -0.1784(6) 0.6243(3) 0.025(2) Uani 1 1 d U
O39 O 0.0451(7) 0.3571(5) 0.9054(3) 0.0187(17) Uani 1 1 d U
O40 O 0.3793(8) 0.1218(6) 0.8289(3) 0.0299(17) Uani 1 1 d U
O41 O 0.2016(8) 0.2813(6) 0.6900(3) 0.0341(18) Uani 1 1 d U
O42 O 0.3843(7) -0.1415(6) 0.6187(3) 0.0207(17) Uani 1 1 d U
O43 O -0.1217(6) 0.3888(6) 0.8731(3) 0.0193(17) Uani 1 1 d U
O45 O -0.0825(8) -0.0241(7) 0.8628(4) 0.039(2) Uani 1 1 d U
O46 O 0.0892(7) -0.0063(6) 0.6181(3) 0.0286(18) Uani 1 1 d U
O47 O 0.0955(6) 0.4281(5) 0.8429(3) 0.0174(16) Uani 1 1 d U
O48 O 0.3152(7) -0.2507(6) 0.7064(3) 0.0253(18) Uani 1 1 d U
O50 O 0.1306(7) -0.2711(6) 0.6858(3) 0.029(2) Uani 1 1 d U
O52 O 0.4630(7) -0.2147(5) 0.6862(3) 0.0203(17) Uani 1 1 d U
O54 O 0.3329(8) -0.0704(6) 0.8418(3) 0.0362(18) Uani 1 1 d U
O55 O -0.0259(9) 0.0012(7) 0.7725(4) 0.046(2) Uani 1 1 d U
O57 O 0.0533(8) 0.0575(7) 0.8743(4) 0.0411(19) Uani 1 1 d U
O58 O -0.1221(8) 0.2191(6) 0.7322(3) 0.0349(18) Uani 1 1 d U
O60 O -0.2277(8) 0.1081(8) 0.7464(4) 0.050(3) Uani 1 1 d U
O64 O 0.0751(8) 0.1611(7) 0.6358(4) 0.0416(19) Uani 1 1 d U
O67 O 0.4392(9) 0.0929(7) 0.7088(4) 0.044(2) Uani 1 1 d U
C1 C 0.1547(13) -0.2550(10) 0.8494(6) 0.039(2) Uani 1 1 d U
C2 C 0.1565(13) -0.3315(10) 0.8329(6) 0.041(2) Uani 1 1 d U
H2A H 0.1708 -0.3441 0.8023 0.050 Uiso 1 1 calc R
C3 C 0.1371(13) -0.3884(11) 0.8616(6) 0.043(2) Uani 1 1 d U
H3A H 0.1389 -0.4398 0.8511 0.051 Uiso 1 1 calc R
C4 C 0.1152(13) -0.3659(11) 0.9060(6) 0.043(3) Uani 1 1 d U
H4A H 0.1005 -0.4032 0.9255 0.052 Uiso 1 1 calc R
C5 C 0.1135(13) -0.2934(11) 0.9235(6) 0.046(2) Uani 1 1 d U
H5A H 0.1007 -0.2819 0.9542 0.055 Uiso 1 1 calc R
C6 C 0.1315(13) -0.2366(11) 0.8938(6) 0.042(2) Uani 1 1 d U
H6A H 0.1276 -0.1847 0.9047 0.050 Uiso 1 1 calc R
C7 C 0.4304(13) -0.3289(11) 0.6198(6) 0.0421(18) Uani 1 1 d U
C8 C 0.4306(14) -0.3278(11) 0.5744(6) 0.048(2) Uani 1 1 d U
H8A H 0.3955 -0.2769 0.5598 0.057 Uiso 1 1 calc R
C9 C 0.4853(14) -0.4057(11) 0.5496(6) 0.049(3) Uani 1 1 d U
H9A H 0.4833 -0.4059 0.5186 0.059 Uiso 1 1 calc R
C10 C 0.5382(14) -0.4768(11) 0.5695(6) 0.049(3) Uani 1 1 d U
H10A H 0.5716 -0.5270 0.5525 0.059 Uiso 1 1 calc R
C11 C 0.5461(14) -0.4796(12) 0.6169(6) 0.051(2) Uani 1 1 d U
H11A H 0.5863 -0.5304 0.6305 0.061 Uiso 1 1 calc R
C12 C 0.4927(13) -0.4051(11) 0.6419(6) 0.046(2) Uani 1 1 d U
H12A H 0.4973 -0.4047 0.6727 0.056 Uiso 1 1 calc R
C13 C -0.1493(12) 0.4790(10) 0.6663(5) 0.035(2) Uani 1 1 d U
C14 C -0.2284(13) 0.5543(10) 0.6848(6) 0.041(2) Uani 1 1 d U
H14A H -0.2437 0.5631 0.7156 0.050 Uiso 1 1 calc R
C15 C -0.2838(14) 0.6167(11) 0.6536(6) 0.046(3) Uani 1 1 d U
H15A H -0.3387 0.6665 0.6648 0.056 Uiso 1 1 calc R
C16 C -0.2623(14) 0.6082(11) 0.6104(6) 0.043(3) Uani 1 1 d U
H16A H -0.2992 0.6527 0.5919 0.052 Uiso 1 1 calc R
C17 C -0.1849(13) 0.5334(11) 0.5915(6) 0.045(3) Uani 1 1 d U
H17A H -0.1726 0.5276 0.5605 0.054 Uiso 1 1 calc R
C18 C -0.1245(14) 0.4661(11) 0.6188(6) 0.046(2) Uani 1 1 d U
C19 C 0.4125(13) 0.3743(11) 0.7719(6) 0.041(2) Uani 1 1 d U
C20 C 0.3761(14) 0.4620(10) 0.7724(6) 0.043(2) Uani 1 1 d U
H20A H 0.3050 0.4952 0.7785 0.052 Uiso 1 1 calc R
C21 C 0.4416(14) 0.5007(11) 0.7642(6) 0.048(2) Uani 1 1 d U
H21A H 0.4145 0.5603 0.7641 0.057 Uiso 1 1 calc R
C22 C 0.5486(13) 0.4542(11) 0.7559(6) 0.047(3) Uani 1 1 d U
H22A H 0.5935 0.4811 0.7492 0.056 Uiso 1 1 calc R
C23 C 0.5848(14) 0.3669(11) 0.7580(6) 0.046(2) Uani 1 1 d U
H23A H 0.6566 0.3344 0.7550 0.055 Uiso 1 1 calc R
C24 C 0.5200(13) 0.3255(11) 0.7644(6) 0.044(2) Uani 1 1 d U
H24A H 0.5470 0.2660 0.7638 0.053 Uiso 1 1 calc R
C25 C -0.0907(13) 0.5438(10) 0.9016(6) 0.0418(19) Uani 1 1 d U
C26 C -0.1010(13) 0.5401(11) 0.9486(6) 0.046(2) Uani 1 1 d U
H26A H -0.0809 0.4877 0.9628 0.055 Uiso 1 1 calc R
C27 C -0.1408(14) 0.6147(10) 0.9730(6) 0.047(3) Uani 1 1 d U
H27A H -0.1450 0.6136 1.0042 0.057 Uiso 1 1 calc R
C28 C -0.1746(14) 0.6911(11) 0.9513(6) 0.050(3) Uani 1 1 d U
H28A H -0.2078 0.7420 0.9677 0.060 Uiso 1 1 calc R
C29 C -0.1598(14) 0.6934(11) 0.9050(6) 0.047(2) Uani 1 1 d U
H29A H -0.1771 0.7458 0.8910 0.056 Uiso 1 1 calc R
C30 C -0.1208(13) 0.6210(10) 0.8799(6) 0.046(2) Uani 1 1 d U
H30A H -0.1143 0.6230 0.8488 0.056 Uiso 1 1 calc R
C31 C 0.2441(14) 0.1135(10) 0.9791(6) 0.041(2) Uani 1 1 d U
C32 C 0.1700(14) 0.1090(11) 1.0122(6) 0.046(2) Uani 1 1 d U
H32A H 0.1017 0.1217 1.0058 0.055 Uiso 1 1 calc R
C33 C 0.2025(15) 0.0844(11) 1.0557(6) 0.051(2) Uani 1 1 d U
H33A H 0.1551 0.0815 1.0785 0.061 Uiso 1 1 calc R
C34 C 0.3027(15) 0.0652(11) 1.0643(6) 0.053(3) Uani 1 1 d U
H34A H 0.3228 0.0491 1.0931 0.064 Uiso 1 1 calc R
C35 C 0.3743(15) 0.0689(11) 1.0319(6) 0.053(3) Uani 1 1 d U
H35A H 0.4432 0.0536 1.0381 0.064 Uiso 1 1 calc R
C36 C 0.3430(14) 0.0963(11) 0.9887(6) 0.049(2) Uani 1 1 d U
H36A H 0.3902 0.1025 0.9668 0.058 Uiso 1 1 calc R
C37 C 0.6801(13) -0.1586(10) 0.7703(6) 0.042(2) Uani 1 1 d U
C38 C 0.7295(13) -0.1088(11) 0.7816(6) 0.046(2) Uani 1 1 d U
H38A H 0.6926 -0.0503 0.7870 0.055 Uiso 1 1 calc R
C39 C 0.8389(13) -0.1490(11) 0.7848(6) 0.048(2) Uani 1 1 d U
H39A H 0.8730 -0.1157 0.7931 0.058 Uiso 1 1 calc R
C40 C 0.8961(14) -0.2341(11) 0.7763(6) 0.051(3) Uani 1 1 d U
H40A H 0.9679 -0.2598 0.7785 0.061 Uiso 1 1 calc R
C41 C 0.8404(14) -0.2800(12) 0.7642(6) 0.051(2) Uani 1 1 d U
H41A H 0.8772 -0.3382 0.7577 0.061 Uiso 1 1 calc R
C42 C 0.7338(14) -0.2447(11) 0.7614(6) 0.047(2) Uani 1 1 d U
H42A H 0.6995 -0.2781 0.7537 0.057 Uiso 1 1 calc R
C43 C 0.3917(13) 0.1054(10) 0.5548(5) 0.038(2) Uani 1 1 d U
C44 C 0.4557(13) 0.1453(11) 0.5552(6) 0.046(2) Uani 1 1 d U
H44A H 0.4776 0.1541 0.5824 0.055 Uiso 1 1 calc R
C45 C 0.4905(15) 0.1741(11) 0.5162(6) 0.050(3) Uani 1 1 d U
H45A H 0.5350 0.2016 0.5178 0.060 Uiso 1 1 calc R
C46 C 0.4624(14) 0.1634(11) 0.4777(6) 0.044(3) Uani 1 1 d U
H46A H 0.4883 0.1807 0.4515 0.053 Uiso 1 1 calc R
C47 C 0.3906(15) 0.1245(12) 0.4763(6) 0.055(3) Uani 1 1 d U
H47A H 0.3660 0.1186 0.4493 0.066 Uiso 1 1 calc R
C48 C 0.3582(15) 0.0961(11) 0.5149(6) 0.050(2) Uani 1 1 d U
H48A H 0.3122 0.0698 0.5139 0.060 Uiso 1 1 calc R
C49 C -0.3153(13) 0.2259(11) 0.8703(6) 0.044(2) Uani 1 1 d U
C50 C -0.3300(14) 0.1532(11) 0.8680(6) 0.049(2) Uani 1 1 d U
H50A H -0.2784 0.1025 0.8558 0.059 Uiso 1 1 calc R
C51 C -0.4304(13) 0.1595(12) 0.8856(6) 0.049(2) Uani 1 1 d U
H51A H -0.4428 0.1101 0.8859 0.059 Uiso 1 1 calc R
C52 C -0.5072(14) 0.2320(11) 0.9014(6) 0.050(3) Uani 1 1 d U
H52A H -0.5710 0.2323 0.9126 0.060 Uiso 1 1 calc R
C53 C -0.4919(14) 0.3065(12) 0.9012(6) 0.054(3) Uani 1 1 d U
H53A H -0.5454 0.3580 0.9113 0.065 Uiso 1 1 calc R
C54 C -0.3945(14) 0.3025(12) 0.8854(6) 0.052(2) Uani 1 1 d U
H54A H -0.3823 0.3520 0.8851 0.063 Uiso 1 1 calc R
C55 C -0.1203(15) -0.0044(12) 0.6276(7) 0.054(2) Uani 1 1 d U
C56 C -0.1347(15) 0.0242(12) 0.5838(7) 0.058(2) Uani 1 1 d U
C57 C -0.2259(16) 0.0264(13) 0.5650(7) 0.067(3) Uani 1 1 d U
H57A H -0.2379 0.0401 0.5352 0.080 Uiso 1 1 calc R
C58 C -0.2962(17) 0.0067(13) 0.5940(7) 0.070(3) Uani 1 1 d U
H58A H -0.3604 0.0159 0.5837 0.084 Uiso 1 1 calc R
C59 C -0.2797(16) -0.0219(13) 0.6319(7) 0.066(3) Uani 1 1 d U
H59A H -0.3284 -0.0396 0.6463 0.080 Uiso 1 1 calc R
C60 C -0.1953(15) -0.0299(12) 0.6549(7) 0.057(2) Uani 1 1 d U

loop_
_atom_site_aniso_label
_atom_site_aniso_U_11
_atom_site_aniso_U_22
_atom_site_aniso_U_33
_atom_site_aniso_U_23
_atom_site_aniso_U_13
_atom_site_aniso_U_12
As1 0.0174(7) 0.0144(7) 0.0179(7) -0.0014(6) -0.0017(6) -0.0104(6)
As2 0.0211(8) 0.0169(7) 0.0137(7) -0.0029(6) -0.0017(6) -0.0129(6)
As3 0.0149(7) 0.0143(7) 0.0233(8) -0.0032(6) -0.0007(6) -0.0098(6)
As4 0.0286(8) 0.0218(8) 0.0198(8) -0.0072(6) 0.0047(6) -0.0186(7)
As5 0.0176(8) 0.0286(8) 0.0207(8) -0.0034(6) 0.0025(6) -0.0164(7)
As6 0.0226(8) 0.0312(8) 0.0215(8) -0.0048(7) -0.0011(6) -0.0202(7)
As7 0.0265(8) 0.0194(7) 0.0204(8) -0.0060(6) 0.0033(6) -0.0185(7)
As8 0.0177(7) 0.0165(7) 0.0186(7) -0.0031(6) 0.0009(6) -0.0081(6)
As9 0.0238(8) 0.0221(8) 0.0138(7) -0.0036(6) 0.0042(6) -0.0148(7)
As10 0.0187(8) 0.0221(8) 0.0170(7) -0.0016(6) 0.0004(6) -0.0097(6)
V1 0.0233(13) 0.0157(12) 0.0213(13) -0.0029(10) 0.0021(10) -0.0136(11)
V2 0.0202(13) 0.0153(12) 0.0193(13) 0.0005(10) -0.0005(10) -0.0106(10)
V3 0.0144(12) 0.0246(13) 0.0212(13) -0.0041(11) 0.0011(10) -0.0107(11)
V4 0.0195(13) 0.0174(12) 0.0222(13) -0.0030(10) 0.0003(10) -0.0117(11)
V5 0.0205(13) 0.0202(12) 0.0191(13) -0.0051(10) 0.0055(10) -0.0146(11)
V6 0.0235(13) 0.0216(13) 0.0174(13) -0.0026(10) 0.0004(10) -0.0103(11)
V7 0.0274(14) 0.0207(13) 0.0207(13) -0.0049(10) 0.0011(11) -0.0170(11)
V8 0.0218(13) 0.0228(13) 0.0148(12) -0.0020(10) 0.0025(10) -0.0141(11)
V9 0.0217(13) 0.0295(14) 0.0230(14) -0.0019(11) -0.0020(11) -0.0146(12)
V10 0.0192(12) 0.0146(12) 0.0167(12) -0.0036(9) -0.0013(10) -0.0123(10)
V11 0.0257(13) 0.0233(13) 0.0196(13) -0.0099(10) 0.0034(10) -0.0187(11)
V12 0.0205(13) 0.0181(12) 0.0176(12) -0.0035(10) -0.0017(10) -0.0121(11)
V13 0.0303(14) 0.0286(14) 0.0198(13) -0.0065(11) 0.0074(11) -0.0247(12)
V14 0.0230(13) 0.0224(13) 0.0203(13) -0.0012(10) 0.0016(10) -0.0127(11)
V15 0.0275(14) 0.0301(14) 0.0155(12) -0.0051(11) 0.0006(10) -0.0200(12)
V16 0.0249(14) 0.0330(15) 0.0279(14) -0.0047(12) 0.0000(11) -0.0196(12)
Cl1 0.032(2) 0.027(2) 0.034(2) -0.0068(17) 0.0017(17) -0.0162(17)
Cl2 0.038(2) 0.028(2) 0.033(2) -0.0074(17) 0.0017(17) -0.0186(18)
O1 0.029(3) 0.026(3) 0.028(4) -0.002(3) 0.003(3) -0.014(3)
O1W 0.077(5) 0.079(5) 0.078(5) -0.011(4) 0.004(4) -0.004(4)
O2 0.023(3) 0.034(4) 0.026(4) -0.002(3) 0.001(3) -0.020(3)
O2W 0.109(8) 0.089(7) 0.088(7) -0.007(7) 0.006(7) 0.004(7)
O3 0.021(3) 0.026(3) 0.026(4) -0.004(3) -0.003(3) -0.018(3)
O3W 0.070(5) 0.061(4) 0.069(5) -0.009(4) 0.001(4) -0.009(4)
O4 0.036(5) 0.034(5) 0.028(5) -0.004(4) 0.000(4) -0.022(4)
O4W 0.066(4) 0.066(4) 0.063(4) -0.006(4) 0.001(4) -0.005(4)
O5 0.024(3) 0.022(3) 0.025(4) -0.002(3) 0.003(3) -0.016(3)
O5W 0.24(6) 0.25(6) 0.01(2) 0.15(3) -0.12(3) -0.25(6)
O6 0.030(3) 0.033(3) 0.029(4) -0.004(3) 0.001(3) -0.026(3)
O6W 0.014(11) 0.020(11) 0.038(12) -0.023(8) -0.001(8) -0.018(9)
O7 0.029(4) 0.030(3) 0.029(4) -0.008(3) 0.008(3) -0.017(3)
O7W 0.034(13) 0.042(14) 0.030(13) 0.004(11) -0.002(11) -0.048(12)
O8W 0.046(12) 0.052(12) 0.038(11) 0.004(10) -0.006(10) -0.033(11)
O8 0.029(3) 0.031(3) 0.033(4) -0.010(3) 0.006(3) -0.019(3)
O9W 0.23(3) 0.013(8) 0.003(7) -0.009(6) -0.010(11) 0.013(11)
O9 0.022(3) 0.031(3) 0.026(4) -0.003(3) 0.002(3) -0.017(3)
O10 0.024(3) 0.027(3) 0.021(3) -0.008(3) 0.001(3) -0.017(3)
O11 0.026(5) 0.016(4) 0.028(5) -0.003(4) -0.005(4) -0.011(4)
O12 0.036(5) 0.030(5) 0.034(5) 0.001(4) 0.005(4) -0.018(4)
O13 0.022(3) 0.028(3) 0.024(4) -0.003(3) 0.002(3) -0.015(3)
O14 0.021(3) 0.029(4) 0.022(4) -0.002(3) -0.001(3) -0.014(3)
O15 0.028(3) 0.032(3) 0.029(3) -0.009(3) 0.005(3) -0.022(3)
O16 0.025(4) 0.034(4) 0.021(4) -0.003(3) 0.005(3) -0.019(3)
O17 0.032(4) 0.025(3) 0.025(4) -0.005(3) 0.003(3) -0.018(3)
O18 0.036(5) 0.039(5) 0.026(5) -0.010(4) -0.008(4) -0.017(4)
O19 0.013(4) 0.036(5) 0.033(5) -0.002(4) -0.006(4) -0.007(4)
O20 0.033(3) 0.040(3) 0.031(3) -0.004(3) -0.001(3) -0.020(3)
O21 0.032(5) 0.045(5) 0.023(5) -0.001(4) 0.005(4) -0.023(4)
O22 0.031(3) 0.024(3) 0.025(4) -0.003(3) -0.002(3) -0.021(3)
O23 0.033(4) 0.030(3) 0.030(4) -0.006(3) 0.005(3) -0.014(3)
O24 0.028(3) 0.031(3) 0.021(4) -0.005(3) -0.001(3) -0.015(3)
O25 0.026(3) 0.030(3) 0.032(3) -0.006(3) 0.003(3) -0.019(3)
O26 0.027(3) 0.024(3) 0.027(4) -0.009(3) 0.005(3) -0.018(3)
O27 0.037(5) 0.025(5) 0.029(5) -0.004(4) 0.002(4) -0.019(4)
O28 0.035(3) 0.026(3) 0.027(3) -0.003(3) -0.001(3) -0.017(3)
O29 0.030(3) 0.035(4) 0.038(4) -0.005(3) 0.006(3) -0.024(3)
O30 0.031(5) 0.024(5) 0.027(5) 0.003(4) -0.003(4) -0.012(4)
O31 0.023(3) 0.026(3) 0.025(4) -0.004(3) 0.002(3) -0.017(3)
O32 0.032(4) 0.027(3) 0.029(4) -0.001(3) 0.003(3) -0.022(3)
O33 0.043(5) 0.024(5) 0.030(5) -0.003(4) 0.000(4) -0.022(4)
O34 0.025(5) 0.023(5) 0.028(5) 0.000(4) 0.002(4) -0.014(4)
O35 0.028(5) 0.031(5) 0.046(5) 0.003(4) 0.003(4) -0.021(4)
O36 0.026(3) 0.029(3) 0.029(4) -0.012(3) 0.003(3) -0.024(3)
O37 0.035(5) 0.044(5) 0.042(6) -0.005(5) -0.010(5) -0.016(5)
O38 0.028(5) 0.024(5) 0.026(5) -0.006(4) 0.005(4) -0.013(4)
O39 0.018(3) 0.024(3) 0.017(3) -0.003(3) -0.001(3) -0.012(3)
O40 0.036(3) 0.027(3) 0.030(3) -0.004(3) 0.002(3) -0.017(3)
O41 0.033(3) 0.037(3) 0.033(3) -0.010(3) -0.008(3) -0.013(3)
O42 0.028(4) 0.024(3) 0.015(3) -0.007(3) 0.004(3) -0.017(3)
O43 0.015(3) 0.030(4) 0.017(3) 0.000(3) -0.003(3) -0.013(3)
O45 0.047(6) 0.041(5) 0.043(6) 0.001(5) 0.009(5) -0.033(5)
O46 0.030(4) 0.037(4) 0.027(4) -0.002(3) 0.000(3) -0.022(3)
O47 0.015(3) 0.024(3) 0.022(4) -0.004(3) -0.005(3) -0.016(3)
O48 0.025(4) 0.026(4) 0.030(4) -0.002(3) 0.006(3) -0.018(3)
O50 0.029(5) 0.031(5) 0.038(5) -0.009(4) 0.002(4) -0.024(4)
O52 0.026(4) 0.020(3) 0.021(4) -0.006(3) 0.004(3) -0.017(3)
O54 0.033(3) 0.041(4) 0.041(4) -0.014(3) 0.012(3) -0.024(3)
O55 0.051(4) 0.044(4) 0.036(4) -0.011(3) 0.001(3) -0.013(3)
O57 0.040(4) 0.040(3) 0.044(4) -0.015(3) -0.004(3) -0.016(3)
O58 0.038(3) 0.037(3) 0.036(4) -0.006(3) 0.005(3) -0.024(3)
O60 0.037(5) 0.073(6) 0.046(6) -0.016(5) 0.006(5) -0.031(5)
O64 0.036(3) 0.040(3) 0.053(4) -0.012(3) 0.010(3) -0.021(3)
O67 0.055(4) 0.031(3) 0.035(4) -0.007(3) -0.006(3) -0.005(3)
C1 0.047(4) 0.039(4) 0.047(4) -0.005(3) -0.003(3) -0.035(3)
C2 0.050(4) 0.039(4) 0.049(4) -0.003(3) -0.003(3) -0.032(3)
C3 0.052(4) 0.040(4) 0.047(4) -0.005(4) -0.001(4) -0.031(4)
C4 0.050(5) 0.043(4) 0.050(5) -0.002(4) 0.000(4) -0.034(4)
C5 0.054(4) 0.044(4) 0.049(4) -0.002(4) 0.004(4) -0.030(4)
C6 0.050(4) 0.040(3) 0.050(4) -0.001(3) 0.002(3) -0.034(3)
C7 0.050(3) 0.041(3) 0.049(3) -0.007(3) -0.006(3) -0.033(3)
C8 0.057(4) 0.044(3) 0.050(4) -0.007(3) -0.005(3) -0.029(3)
C9 0.061(5) 0.041(4) 0.048(5) -0.014(4) -0.003(4) -0.025(4)
C10 0.057(5) 0.040(4) 0.054(5) -0.012(4) 0.001(4) -0.025(4)
C11 0.057(4) 0.043(4) 0.055(4) -0.008(4) -0.003(4) -0.023(4)
C12 0.054(3) 0.041(3) 0.050(4) -0.007(3) -0.005(3) -0.025(3)
C13 0.042(4) 0.037(4) 0.040(4) 0.003(4) -0.006(4) -0.030(3)
C14 0.050(4) 0.038(4) 0.044(4) 0.004(4) -0.002(4) -0.026(3)
C15 0.054(4) 0.041(4) 0.046(4) 0.004(4) -0.007(4) -0.022(4)
C16 0.055(5) 0.037(5) 0.041(5) 0.006(4) -0.008(4) -0.022(4)
C17 0.052(5) 0.045(5) 0.041(5) 0.006(4) -0.006(4) -0.022(4)
C18 0.054(4) 0.046(4) 0.042(4) 0.007(4) -0.004(4) -0.025(3)
C19 0.042(4) 0.042(4) 0.052(4) 0.008(3) -0.005(3) -0.029(3)
C20 0.044(4) 0.040(4) 0.055(4) 0.005(4) -0.003(4) -0.027(3)
C21 0.048(4) 0.043(4) 0.062(4) 0.006(4) -0.004(4) -0.029(4)
C22 0.043(4) 0.049(5) 0.061(5) 0.008(4) -0.008(4) -0.031(4)
C23 0.042(4) 0.048(4) 0.060(4) 0.008(4) -0.007(4) -0.031(4)
C24 0.042(4) 0.044(4) 0.059(4) 0.006(4) -0.010(4) -0.029(3)
C25 0.047(3) 0.037(3) 0.049(3) 0.001(3) 0.001(3) -0.026(3)
C26 0.052(3) 0.039(3) 0.052(3) -0.001(3) 0.001(3) -0.024(3)
C27 0.057(5) 0.037(4) 0.047(5) 0.000(4) 0.002(4) -0.019(4)
C28 0.056(5) 0.038(4) 0.053(5) -0.002(4) 0.000(4) -0.017(4)
C29 0.055(4) 0.037(4) 0.049(4) 0.002(4) -0.001(4) -0.020(4)
C30 0.051(3) 0.039(3) 0.051(3) 0.002(3) -0.001(3) -0.022(3)
C31 0.050(4) 0.036(4) 0.045(4) -0.001(4) -0.002(4) -0.025(4)
C32 0.052(4) 0.044(3) 0.049(4) 0.000(3) -0.001(3) -0.027(3)
C33 0.056(4) 0.047(4) 0.050(4) 0.001(4) 0.000(4) -0.022(4)
C34 0.059(5) 0.047(5) 0.049(5) 0.001(5) -0.008(5) -0.016(4)
C35 0.056(5) 0.048(5) 0.048(5) -0.003(5) -0.008(5) -0.014(4)
C36 0.053(4) 0.042(4) 0.049(4) -0.004(4) -0.005(4) -0.018(4)
C37 0.044(4) 0.038(4) 0.054(4) -0.004(3) -0.010(3) -0.026(3)
C38 0.044(4) 0.042(4) 0.061(4) 0.000(4) -0.011(4) -0.026(3)
C39 0.046(4) 0.045(4) 0.064(4) -0.001(4) -0.017(4) -0.025(4)
C40 0.047(5) 0.044(5) 0.063(5) 0.001(4) -0.010(4) -0.020(4)
C41 0.049(4) 0.046(4) 0.060(4) -0.004(4) -0.009(4) -0.021(4)
C42 0.050(4) 0.042(4) 0.057(4) -0.006(4) -0.010(4) -0.025(3)
C43 0.054(4) 0.044(4) 0.036(4) -0.002(4) -0.007(4) -0.041(3)
C44 0.054(4) 0.054(4) 0.043(4) 0.002(4) -0.009(4) -0.036(3)
C45 0.063(5) 0.058(5) 0.044(5) 0.004(4) -0.002(4) -0.040(4)
C46 0.061(5) 0.054(5) 0.036(5) 0.001(4) -0.005(4) -0.043(4)
C47 0.069(5) 0.065(5) 0.041(5) 0.003(5) -0.005(5) -0.038(4)
C48 0.062(4) 0.057(4) 0.046(4) 0.000(4) -0.005(4) -0.038(3)
C49 0.045(4) 0.044(3) 0.056(4) 0.000(3) 0.004(3) -0.033(3)
C50 0.049(3) 0.048(3) 0.062(4) 0.002(3) 0.005(3) -0.034(3)
C51 0.044(4) 0.051(4) 0.068(5) 0.003(4) 0.005(4) -0.036(4)
C52 0.046(5) 0.050(5) 0.062(5) 0.002(5) 0.009(4) -0.031(4)
C53 0.047(5) 0.051(5) 0.069(5) 0.002(5) 0.013(4) -0.030(4)
C54 0.052(4) 0.046(4) 0.065(4) 0.002(4) 0.009(4) -0.029(3)
C55 0.055(4) 0.057(4) 0.060(4) -0.003(4) -0.007(4) -0.032(4)
C56 0.059(4) 0.060(4) 0.059(4) 0.002(4) -0.010(4) -0.028(4)
C57 0.064(5) 0.069(5) 0.068(5) 0.004(5) -0.011(5) -0.026(5)
C58 0.064(5) 0.072(5) 0.071(5) 0.001(5) -0.011(5) -0.023(5)
C59 0.060(5) 0.070(5) 0.069(5) 0.001(4) -0.005(4) -0.027(4)
C60 0.054(4) 0.060(4) 0.064(4) -0.002(4) -0.005(4) -0.031(3)

loop_
_atom_type_symbol
_atom_type_description
_atom_type_scat_dispersion_real
_atom_type_scat_dispersion_imag
_atom_type_scat_source
C C 0.0033 0.0016 'International Tables Vol C Tables 4.2.6.8 and 6.1.1.4'
H H 0.0000 0.0000 'International Tables Vol C Tables 4.2.6.8 and 6.1.1.4'
O O 0.0106 0.0060 'International Tables Vol C Tables 4.2.6.8 and 6.1.1.4'
V V 0.3005 0.5294 'International Tables Vol C Tables 4.2.6.8 and 6.1.1.4'
As As 0.0499 2.0058 'International Tables Vol C Tables 4.2.6.8 and 6.1.1.4'
Cl Cl 0.1484 0.1585 'International Tables Vol C Tables 4.2.6.8 and 6.1.1.4'

loop_
_geom_angle_atom_site_label_1
_geom_angle_atom_site_label_2
_geom_angle_atom_site_label_3
_geom_angle
O5 As1 O3 114.8(4)
O5 As1 O28 106.8(4)
O3 As1 O28 105.0(4)
O5 As1 C19 111.8(6)
O3 As1 C19 109.2(6)
O28 As1 C19 108.9(6)
O31 As2 O10 116.6(4)
O31 As2 O15 106.3(4)
O10 As2 O15 106.7(4)
O31 As2 C31 110.3(6)
O10 As2 C31 109.5(6)
O15 As2 C31 107.0(6)
O26 As3 O17 115.7(4)
O26 As3 O1 105.5(4)
O17 As3 O1 105.9(4)
O26 As3 C37 111.0(6)
O17 As3 C37 108.9(6)
O1 As3 C37 109.7(6)
O16 As4 O48 85.8(4)
O16 As4 O52 143.8(4)
O48 As4 O52 84.5(4)
O16 As4 O42 85.4(4)
O48 As4 O42 147.0(4)
O52 As4 O42 84.1(4)
O16 As4 C7 108.5(6)
O48 As4 C7 106.5(6)
O52 As4 C7 107.7(6)
O42 As4 C7 106.5(6)
O16 As4 V5 119.4(3)
O48 As4 V5 120.1(3)
O52 As4 V5 42.1(3)
O42 As4 V5 42.0(3)
C7 As4 V5 113.2(5)
O16 As4 V11 42.4(3)
O48 As4 V11 43.4(3)
O52 As4 V11 119.3(3)
O42 As4 V11 120.6(3)
C7 As4 V11 114.4(5)
V5 As4 V11 132.41(8)
O16 As4 V1 119.7(3)
O48 As4 V1 42.3(3)
O52 As4 V1 42.2(3)
O42 As4 V1 119.7(3)
C7 As4 V1 113.6(5)
V5 As4 V1 80.53(7)
V11 As4 V1 80.78(8)
O16 As4 V15 42.5(3)
O48 As4 V15 121.7(3)
O52 As4 V15 119.3(3)
O42 As4 V15 42.9(3)
C7 As4 V15 113.3(5)
V5 As4 V15 80.61(7)
V11 As4 V15 81.11(8)
V1 As4 V15 133.08(8)
O2 As5 O9 114.8(4)
O2 As5 O20 107.8(5)
O9 As5 O20 106.3(5)
O2 As5 C49 109.0(6)
O9 As5 C49 111.0(6)
O20 As5 C49 107.6(6)
O6 As6 O46 116.0(5)
O6 As6 O29 107.3(5)
O46 As6 O29 106.8(4)
O6 As6 C55 109.8(6)
O46 As6 C55 111.0(7)
O29 As6 C55 105.4(7)
O36 As7 O7 116.0(4)
O36 As7 O8 107.2(5)
O7 As7 O8 107.4(4)
O36 As7 C1 109.3(6)
O7 As7 C1 110.7(6)
O8 As7 C1 105.9(6)
O39 As8 O43 86.3(4)
O39 As8 O14 147.8(4)
O43 As8 O14 85.0(4)
O39 As8 O47 84.4(4)
O43 As8 O47 144.5(4)
O14 As8 O47 85.0(4)
O39 As8 C25 106.8(6)
O43 As8 C25 108.1(6)
O14 As8 C25 105.3(6)
O47 As8 C25 107.3(5)
O39 As8 V10 42.1(3)
O43 As8 V10 120.9(3)
O14 As8 V10 121.4(3)
O47 As8 V10 42.3(3)
C25 As8 V10 112.5(5)
O39 As8 V8 43.5(3)
O43 As8 V8 42.7(3)
O14 As8 V8 121.1(3)
O47 As8 V8 119.8(3)
C25 As8 V8 114.2(5)
V10 As8 V8 81.46(8)
O39 As8 V2 120.2(3)
O43 As8 V2 119.4(3)
O14 As8 V2 42.6(3)
O47 As8 V2 42.4(3)
C25 As8 V2 112.8(5)
V10 As8 V2 81.21(8)
V8 As8 V2 133.00(8)
O39 As8 V3 121.1(3)
O43 As8 V3 41.9(3)
O14 As8 V3 43.2(3)
O47 As8 V3 119.7(3)
C25 As8 V3 113.5(5)
V10 As8 V3 134.02(8)
V8 As8 V3 80.70(8)
V2 As8 V3 80.79(7)
O22 As9 O32 115.7(4)
O22 As9 O23 106.3(5)
O32 As9 O23 106.9(5)
O22 As9 C43 110.6(6)
O32 As9 C43 111.0(5)
O23 As9 C43 105.8(6)
O24 As10 O13 116.1(4)
O24 As10 O25 107.0(4)
O13 As10 O25 106.2(4)
O24 As10 C13 108.3(6)
O13 As10 C13 111.1(5)
O25 As10 C13 107.8(6)
O27 V1 O7 105.6(5)
O27 V1 O52 104.3(4)
O7 V1 O52 149.7(4)
O27 V1 O48 105.2(4)
O7 V1 O48 92.6(4)
O52 V1 O48 75.2(4)
O27 V1 O26 104.1(4)
O7 V1 O26 84.9(4)
O52 V1 O26 92.2(4)
O48 V1 O26 150.2(4)
O27 V1 As4 108.9(4)
O7 V1 As4 124.7(3)
O52 V1 As4 37.8(2)
O48 V1 As4 37.4(2)
O26 V1 As4 124.9(3)
O34 V2 O3 104.0(4)
O34 V2 O13 106.7(4)
O3 V2 O13 83.8(4)
O34 V2 O47 105.2(4)
O3 V2 O47 91.6(4)
O13 V2 O47 147.9(4)
O34 V2 O14 106.0(4)
O3 V2 O14 149.4(4)
O13 V2 O14 92.7(4)
O47 V2 O14 75.4(4)
O34 V2 As8 110.3(3)
O3 V2 As8 124.0(3)
O13 V2 As8 124.2(3)
O47 V2 As8 37.8(2)
O14 V2 As8 37.6(3)
O19 V3 O2 105.7(4)
O19 V3 O43 105.5(4)
O2 V3 O43 92.1(4)
O19 V3 O24 106.2(4)
O2 V3 O24 83.0(4)
O43 V3 O24 148.1(4)
O19 V3 O14 105.0(4)
O2 V3 O14 149.0(4)
O43 V3 O14 75.1(4)
O24 V3 O14 93.0(4)
O19 V3 As8 109.8(3)
O2 V3 As8 123.9(3)
O43 V3 As8 37.4(2)
O24 V3 As8 124.5(3)
O14 V3 As8 37.7(3)
O35 V4 O67 110.4(5)
O35 V4 O40 108.9(5)
O67 V4 O40 140.6(5)
O35 V4 O1 103.6(4)
O67 V4 O1 95.9(4)
O40 V4 O1 75.0(4)
O35 V4 O28 105.5(4)
O67 V4 O28 75.9(4)
O40 V4 O28 93.5(4)
O1 V4 O28 150.8(4)
O35 V4 V14 115.8(4)
O67 V4 V14 35.7(3)
O40 V4 V14 121.5(3)
O1 V4 V14 124.7(3)
O28 V4 V14 40.4(3)
O35 V4 V12 110.5(4)
O67 V4 V12 125.1(4)
O40 V4 V12 35.3(3)
O1 V4 V12 39.7(3)
O28 V4 V12 124.4(3)
V14 V4 V12 133.60(9)
O38 V5 O17 104.7(4)
O38 V5 O22 106.2(4)
O17 V5 O22 84.0(4)
O38 V5 O42 106.5(4)
O17 V5 O42 148.4(4)
O22 V5 O42 91.3(4)
O38 V5 O52 103.4(4)
O17 V5 O52 92.3(4)
O22 V5 O52 150.2(4)
O42 V5 O52 76.5(4)
O38 V5 As4 109.0(3)
O17 V5 As4 124.3(3)
O22 V5 As4 124.9(3)
O42 V5 As4 38.7(3)
O52 V5 As4 37.8(3)
O12 V6 O41 109.2(5)
O12 V6 O64 105.8(5)
O41 V6 O64 145.0(5)
O12 V6 O23 104.6(5)
O41 V6 O23 77.4(4)
O64 V6 O23 94.4(4)
O12 V6 O25 103.4(5)
O41 V6 O25 94.0(4)
O64 V6 O25 77.3(4)
O23 V6 O25 151.9(4)
O12 V6 V9 113.8(4)
O41 V6 V9 122.7(3)
O64 V6 V9 36.8(3)
O23 V6 V9 123.3(3)
O25 V6 V9 41.0(3)
O12 V6 V14 110.5(4)
O41 V6 V14 37.2(3)
O64 V6 V14 127.2(3)
O23 V6 V14 40.3(3)
O25 V6 V14 127.1(3)
V9 V6 V14 135.70(10)
O33 V7 O57 108.2(5)
O33 V7 O54 107.0(5)
O57 V7 O54 144.8(5)
O33 V7 O15 104.2(4)
O57 V7 O15 93.8(4)
O54 V7 O15 77.6(4)
O33 V7 O8 104.4(4)
O57 V7 O8 76.4(4)
O54 V7 O8 94.8(4)
O15 V7 O8 151.4(4)
O33 V7 V12 111.3(4)
O57 V7 V12 125.1(3)
O54 V7 V12 37.1(3)
O15 V7 V12 40.6(3)
O8 V7 V12 126.1(3)
O33 V7 V13 112.9(4)
O57 V7 V13 35.9(3)
O54 V7 V13 125.3(3)
O15 V7 V13 123.9(3)
O8 V7 V13 40.6(3)
V12 V7 V13 135.79(10)
O30 V8 O10 106.1(4)
O30 V8 O9 105.5(4)
O10 V8 O9 83.9(4)
O30 V8 O43 105.3(4)
O10 V8 O43 148.3(4)
O9 V8 O43 92.5(4)
O30 V8 O39 104.5(4)
O10 V8 O39 92.2(4)
O9 V8 O39 149.7(4)
O43 V8 O39 75.3(3)
O30 V8 As8 108.8(3)
O10 V8 As8 124.3(3)
O9 V8 As8 125.0(3)
O43 V8 As8 37.6(2)
O39 V8 As8 37.7(2)
O37 V9 O64 107.1(5)
O37 V9 O58 108.4(5)
O64 V9 O58 144.5(5)
O37 V9 O29 105.1(5)
O64 V9 O29 94.2(4)
O58 V9 O29 77.6(4)
O37 V9 O25 103.8(5)
O64 V9 O25 78.2(4)
O58 V9 O25 92.5(4)
O29 V9 O25 151.1(4)
O37 V9 V6 115.2(4)
O64 V9 V6 37.3(3)
O58 V9 V6 121.5(3)
O29 V9 V6 123.0(3)
O25 V9 V6 41.4(3)
O37 V9 V16 111.5(4)
O64 V9 V16 126.2(3)
O58 V9 V16 36.9(3)
O29 V9 V16 40.6(3)
O25 V9 V16 124.7(3)
V6 V9 V16 133.28(10)
O11 V10 O5 105.5(4)
O11 V10 O39 106.4(4)
O5 V10 O39 147.5(4)
O11 V10 O47 105.1(4)
O5 V10 O47 90.7(4)
O39 V10 O47 75.4(3)
O11 V10 O31 105.5(4)
O5 V10 O31 85.4(4)
O39 V10 O31 91.8(4)
O47 V10 O31 149.1(4)
O11 V10 As8 109.3(3)
O5 V10 As8 123.2(3)
O39 V10 As8 37.6(3)
O47 V10 As8 37.8(2)
O31 V10 As8 124.5(3)
O50 V11 O6 105.8(4)
O50 V11 O16 105.4(4)
O6 V11 O16 92.2(4)
O50 V11 O36 105.1(4)
O6 V11 O36 83.9(4)
O16 V11 O36 149.1(4)
O50 V11 O48 105.3(4)
O6 V11 O48 148.5(4)
O16 V11 O48 74.7(4)
O36 V11 O48 92.9(4)
O50 V11 As4 109.6(4)
O6 V11 As4 123.9(3)
O16 V11 As4 37.2(3)
O36 V11 As4 124.9(3)
O48 V11 As4 37.5(3)
O18 V12 O40 110.1(5)
O18 V12 O54 108.7(5)
O40 V12 O54 141.2(5)
O18 V12 O1 105.7(5)
O40 V12 O1 76.5(4)
O54 V12 O1 93.3(4)
O18 V12 O15 104.9(5)
O40 V12 O15 92.4(4)
O54 V12 O15 77.5(4)
O1 V12 O15 149.4(4)
O18 V12 O2W 165.0(6)
O40 V12 O2W 82.1(5)
O54 V12 O2W 59.5(5)
O1 V12 O2W 85.1(5)
O15 V12 O2W 65.0(5)
O18 V12 V7 112.9(4)
O40 V12 V7 122.1(3)
O54 V12 V7 37.1(3)
O1 V12 V7 124.1(3)
O15 V12 V7 40.4(2)
O2W V12 V7 52.2(4)
O18 V12 V4 112.9(4)
O40 V12 V4 36.2(3)
O54 V12 V4 123.7(3)
O1 V12 V4 40.2(3)
O15 V12 V4 123.6(3)
O2W V12 V4 82.1(4)
V7 V12 V4 134.24(10)
O45 V13 O55 109.1(5)
O45 V13 O57 108.7(5)
O55 V13 O57 142.2(5)
O45 V13 O20 104.6(5)
O55 V13 O20 76.7(4)
O57 V13 O20 94.3(4)
O45 V13 O8 102.4(5)
O55 V13 O8 94.5(4)
O57 V13 O8 76.9(4)
O20 V13 O8 152.9(4)
O45 V13 V16 112.6(4)
O55 V13 V16 35.9(3)
O57 V13 V16 124.6(3)
O20 V13 V16 40.9(3)
O8 V13 V16 125.7(3)
O45 V13 V7 112.1(4)
O55 V13 V7 123.7(4)
O57 V13 V7 36.3(3)
O20 V13 V7 125.1(3)
O8 V13 V7 40.6(3)
V16 V13 V7 135.26(10)
O21 V14 O67 109.2(5)
O21 V14 O41 107.3(5)
O67 V14 O41 143.4(5)
O21 V14 O23 104.5(5)
O67 V14 O23 95.2(4)
O41 V14 O23 77.0(4)
O21 V14 O28 103.9(4)
O67 V14 O28 76.4(4)
O41 V14 O28 93.5(4)
O23 V14 O28 151.5(4)
O21 V14 V6 109.1(4)
O67 V14 V6 127.0(4)
O41 V14 V6 36.9(3)
O23 V14 V6 40.2(3)
O28 V14 V6 126.4(3)
O21 V14 V4 114.2(4)
O67 V14 V4 35.8(3)
O41 V14 V4 123.1(3)
O23 V14 V4 124.4(3)
O28 V14 V4 40.8(3)
V6 V14 V4 136.75(10)
O4 V15 O46 105.4(5)
O4 V15 O32 104.8(4)
O46 V15 O32 85.0(4)
O4 V15 O16 106.7(4)
O46 V15 O16 91.6(4)
O32 V15 O16 148.1(4)
O4 V15 O42 104.9(4)
O46 V15 O42 149.4(4)
O32 V15 O42 91.1(4)
O16 V15 O42 76.0(4)
O4 V15 As4 109.6(4)
O46 V15 As4 124.1(3)
O32 V15 As4 124.4(3)
O16 V15 As4 37.2(3)
O42 V15 As4 38.8(2)
O60 V16 O55 109.9(6)
O60 V16 O58 109.0(6)
O55 V16 O58 141.1(5)
O60 V16 O20 105.1(5)
O55 V16 O20 75.6(4)
O58 V16 O20 94.4(4)
O60 V16 O29 104.4(5)
O55 V16 O29 93.5(4)
O58 V16 O29 76.9(4)
O20 V16 O29 150.5(4)
O60 V16 V13 113.3(5)
O55 V16 V13 35.7(3)
O58 V16 V13 123.6(3)
O20 V16 V13 39.9(3)
O29 V16 V13 123.9(3)
O60 V16 V9 111.4(5)
O55 V16 V9 123.6(4)
O58 V16 V9 36.9(3)
O20 V16 V9 126.0(3)
O29 V16 V9 40.0(3)
V13 V16 V9 135.36(10)
As3 O1 V12 131.5(5)
As3 O1 V4 128.4(5)
V12 O1 V4 100.0(4)
As5 O2 V3 137.0(5)
As1 O3 V2 135.4(5)
As1 O5 V10 137.3(5)
As6 O6 V11 136.0(5)
As7 O7 V1 136.7(6)
As7 O8 V13 130.0(5)
As7 O8 V7 131.2(5)
V13 O8 V7 98.8(4)
As5 O9 V8 135.9(5)
As2 O10 V8 135.6(5)
As10 O13 V2 136.1(5)
As8 O14 V2 99.8(4)
As8 O14 V3 99.1(4)
V2 O14 V3 139.9(5)
As2 O15 V7 129.3(5)
As2 O15 V12 131.3(5)
V7 O15 V12 99.0(4)
As4 O16 V11 100.4(4)
As4 O16 V15 100.3(4)
V11 O16 V15 142.8(5)
As3 O17 V5 136.0(5)
As5 O20 V13 131.9(6)
As5 O20 V16 128.9(6)
V13 O20 V16 99.2(4)
As9 O22 V5 136.5(5)
As9 O23 V6 129.5(5)
As9 O23 V14 130.3(5)
V6 O23 V14 99.5(4)
As10 O24 V3 135.1(5)
As10 O25 V9 131.7(5)
As10 O25 V6 130.4(5)
V9 O25 V6 97.6(4)
As3 O26 V1 134.1(5)
As1 O28 V14 131.1(5)
As1 O28 V4 130.0(5)
V14 O28 V4 98.8(4)
As6 O29 V9 131.8(5)
As6 O29 V16 128.7(5)
V9 O29 V16 99.4(4)
As2 O31 V10 135.2(5)
As9 O32 V15 136.0(6)
As7 O36 V11 135.2(5)
As8 O39 V10 100.3(4)
As8 O39 V8 98.8(4)
V10 O39 V8 142.3(5)
V12 O40 V4 108.5(5)
V6 O41 V14 105.9(5)
As4 O42 V5 99.3(4)
As4 O42 V15 98.3(4)
V5 O42 V15 142.4(5)
As8 O43 V3 100.7(4)
As8 O43 V8 99.7(4)
V3 O43 V8 142.5(5)
As6 O46 V15 136.4(6)
As8 O47 V10 99.9(4)
As8 O47 V2 99.9(4)
V10 O47 V2 144.4(5)
As4 O48 V1 100.3(4)
As4 O48 V11 99.1(4)
V1 O48 V11 139.7(5)
As4 O52 V5 100.1(4)
As4 O52 V1 100.0(4)
V5 O52 V1 143.1(5)
V7 O54 V12 105.8(5)
V13 O55 V16 108.4(5)
V13 O57 V7 107.8(5)
V9 O58 V16 106.2(5)
V9 O64 V6 105.9(5)
V14 O67 V4 108.5(5)
C6 C1 C2 119.1(15)
C6 C1 As7 122.6(12)
C2 C1 As7 118.3(13)
C3 C2 C1 120.5(16)
C4 C3 C2 117.1(15)
C5 C4 C3 124.5(16)
C4 C5 C6 117.2(17)
C1 C6 C5 121.5(15)
C8 C7 C12 120.4(17)
C8 C7 As4 120.0(13)
C12 C7 As4 118.9(13)
C7 C8 C9 119.0(17)
C10 C9 C8 121.1(18)
C9 C10 C11 121.6(17)
C12 C11 C10 118.4(17)
C11 C12 C7 119.1(17)
C14 C13 C18 122.0(15)
C14 C13 As10 117.4(12)
C18 C13 As10 120.5(13)
C13 C14 C15 116.0(16)
C16 C15 C14 123.9(18)
C15 C16 C17 120.7(17)
C16 C17 C18 121.0(16)
C17 C18 C13 116.3(16)
C20 C19 C24 118.7(14)
C20 C19 As1 119.5(13)
C24 C19 As1 121.8(12)
C21 C20 C19 121.0(17)
C20 C21 C22 121.7(17)
C23 C22 C21 116.9(15)
C24 C23 C22 122.8(17)
C23 C24 C19 118.8(16)
C30 C25 C26 121.3(16)
C30 C25 As8 120.5(13)
C26 C25 As8 118.2(12)
C27 C26 C25 118.9(16)
C26 C27 C28 119.4(17)
C27 C28 C29 120.6(17)
C30 C29 C28 121.1(17)
C29 C30 C25 118.3(17)
C36 C31 C32 121.1(17)
C36 C31 As2 121.3(13)
C32 C31 As2 117.5(13)
C31 C32 C33 117.7(17)
C34 C33 C32 120.4(18)
C33 C34 C35 121.5(19)
C34 C35 C36 119.3(18)
C31 C36 C35 120.0(18)
C38 C37 C42 121.7(16)
C38 C37 As3 121.0(13)
C42 C37 As3 116.9(12)
C37 C38 C39 117.9(16)
C40 C39 C38 122.9(16)
C39 C40 C41 115.7(17)
C42 C41 C40 124.0(17)
C37 C42 C41 117.8(16)
C44 C43 C48 117.9(16)
C44 C43 As9 123.4(13)
C48 C43 As9 118.8(11)
C43 C44 C45 121.8(16)
C46 C45 C44 121.4(17)
C45 C46 C47 118.1(17)
C48 C47 C46 119.5(17)
C43 C48 C47 121.2(16)
C50 C49 C54 122.1(16)
C50 C49 As5 119.1(14)
C54 C49 As5 118.7(12)
C49 C50 C51 115.3(17)
C52 C51 C50 123.7(16)
C51 C52 C53 119.8(16)
C52 C53 C54 118.1(18)
C49 C54 C53 120.8(16)
C56 C55 C60 123.1(17)
C56 C55 As6 120.2(14)
C60 C55 As6 116.6(14)
C55 C56 C57 116.8(18)
C58 C57 C56 116(2)
C59 C58 C57 125(2)
C58 C59 C60 126(2)
C59 C60 C55 112.2(18)

loop_
_geom_bond_atom_site_label_1
_geom_bond_atom_site_label_2
_geom_bond_distance
As1 O5 1.650(9)
As1 O3 1.681(9)
As1 O28 1.712(9)
As1 C19 1.897(15)
As2 O31 1.659(8)
As2 O10 1.696(9)
As2 O15 1.711(9)
As2 C31 1.869(17)
As3 O26 1.663(8)
As3 O17 1.676(9)
As3 O1 1.733(9)
As3 C37 1.917(17)
As4 O16 1.793(9)
As4 O48 1.798(9)
As4 O52 1.815(9)
As4 O42 1.845(9)
As4 C7 1.902(17)
As4 V5 2.913(3)
As4 V11 2.915(3)
As4 V1 2.915(3)
As4 V15 2.916(3)
As5 O2 1.662(9)
As5 O9 1.684(9)
As5 O20 1.736(10)
As5 C49 1.910(16)
As6 O6 1.660(9)
As6 O46 1.661(9)
As6 O29 1.716(10)
As6 C55 1.888(18)
As7 O36 1.656(9)
As7 O7 1.672(9)
As7 O8 1.719(9)
As7 C1 1.891(15)
As8 O39 1.800(9)
As8 O43 1.801(8)
As8 O14 1.804(9)
As8 O47 1.809(8)
As8 C25 1.914(17)
As8 V10 2.905(3)
As8 V8 2.910(3)
As8 V2 2.911(3)
As8 V3 2.911(3)
As9 O22 1.655(9)
As9 O32 1.662(9)
As9 O23 1.731(9)
As9 C43 1.877(15)
As10 O24 1.644(9)
As10 O13 1.660(9)
As10 O25 1.712(9)
As10 C13 1.889(16)
V1 O27 1.583(10)
V1 O7 1.967(9)
V1 O52 1.988(9)
V1 O48 1.996(9)
V1 O26 2.002(9)
V2 O34 1.591(9)
V2 O3 1.960(9)
V2 O13 1.989(9)
V2 O47 1.991(9)
V2 O14 1.999(9)
V3 O19 1.577(9)
V3 O2 1.969(9)
V3 O43 1.977(9)
V3 O24 2.009(9)
V3 O14 2.017(9)
V4 O35 1.578(9)
V4 O67 1.908(11)
V4 O40 1.934(10)
V4 O1 2.035(9)
V4 O28 2.045(10)
V4 V14 3.093(3)
V4 V12 3.103(3)
V5 O38 1.592(9)
V5 O17 1.945(9)
V5 O22 1.965(9)
V5 O42 1.977(9)
V5 O52 1.983(8)
V6 O12 1.560(10)
V6 O41 1.929(10)
V6 O64 1.945(10)
V6 O23 2.022(10)
V6 O25 2.062(9)
V6 V9 3.088(3)
V6 V14 3.091(3)
V7 O33 1.576(10)
V7 O57 1.930(11)
V7 O54 1.941(10)
V7 O15 2.034(9)
V7 O8 2.047(9)
V7 V12 3.097(3)
V7 V13 3.106(3)
V8 O30 1.579(9)
V8 O10 1.939(9)
V8 O9 1.961(9)
V8 O43 2.003(9)
V8 O39 2.028(8)
V9 O37 1.559(10)
V9 O64 1.924(10)
V9 O58 1.939(10)
V9 O29 2.022(10)
V9 O25 2.043(9)
V9 V16 3.103(3)
V10 O11 1.615(9)
V10 O5 1.962(9)
V10 O39 1.981(9)
V10 O47 1.984(9)
V10 O31 1.987(9)
V11 O50 1.573(9)
V11 O6 1.976(10)
V11 O16 1.998(9)
V11 O36 1.999(9)
V11 O48 2.029(9)
V12 O18 1.594(10)
V12 O40 1.890(9)
V12 O54 1.942(10)
V12 O1 2.014(9)
V12 O15 2.039(9)
V12 O2W 2.466(19)
V13 O45 1.565(9)
V13 O55 1.899(11)
V13 O57 1.913(10)
V13 O20 2.008(11)
V13 O8 2.045(10)
V13 V16 3.087(4)
V14 O21 1.585(9)
V14 O67 1.902(11)
V14 O41 1.942(10)
V14 O23 2.027(10)
V14 O28 2.028(10)
V15 O4 1.589(9)
V15 O46 1.976(10)
V15 O32 1.979(9)
V15 O16 2.002(9)
V15 O42 2.006(9)
V16 O60 1.560(11)
V16 O55 1.907(11)
V16 O58 1.941(10)
V16 O20 2.046(10)
V16 O29 2.048(10)
C1 C6 1.35(2)
C1 C2 1.40(2)
C2 C3 1.38(2)
C3 C4 1.37(2)
C4 C5 1.35(2)
C5 C6 1.39(2)
C7 C8 1.36(2)
C7 C12 1.43(2)
C8 C9 1.42(2)
C9 C10 1.30(2)
C10 C11 1.43(2)
C11 C12 1.38(2)
C13 C14 1.40(2)
C13 C18 1.43(2)
C14 C15 1.42(2)
C15 C16 1.30(2)
C16 C17 1.39(2)
C17 C18 1.41(2)
C19 C20 1.37(2)
C19 C24 1.40(2)
C20 C21 1.34(2)
C21 C22 1.39(2)
C22 C23 1.37(2)
C23 C24 1.37(2)
C25 C30 1.38(2)
C25 C26 1.40(2)
C26 C27 1.36(2)
C27 C28 1.37(2)
C28 C29 1.39(2)
C29 C30 1.34(2)
C31 C36 1.35(2)
C31 C32 1.40(2)
C32 C33 1.41(2)
C33 C34 1.36(2)
C34 C35 1.36(2)
C35 C36 1.41(2)
C37 C38 1.36(2)
C37 C42 1.37(2)
C38 C39 1.42(2)
C39 C40 1.36(2)
C40 C41 1.39(2)
C41 C42 1.38(2)
C43 C44 1.34(2)
C43 C48 1.36(2)
C44 C45 1.39(2)
C45 C46 1.29(2)
C46 C47 1.42(2)
C47 C48 1.36(2)
C49 C50 1.35(2)
C49 C54 1.38(2)
C50 C51 1.43(2)
C51 C52 1.33(2)
C52 C53 1.38(2)
C53 C54 1.39(2)
C55 C56 1.39(3)
C55 C60 1.48(2)
C56 C57 1.43(3)
C57 C58 1.40(3)
C58 C59 1.23(3)
C59 C60 1.38(3)

loop_
_platon_squeeze_void_nr
_platon_squeeze_void_average_x
_platon_squeeze_void_average_y
_platon_squeeze_void_average_z
_platon_squeeze_void_volume
_platon_squeeze_void_count_electrons
_platon_squeeze_void_content
1 0.000 0.000 0.000 91 4 ' '
2 0.000 0.177 0.500 828 167 ' '
3 0.500 0.500 1.000 616 172 ' '
4 0.379 0.837 0.317 13 7 ' '
5 0.621 0.163 0.683 13 5 ' '
